data_4301518
loop_
_publ_author_name
'Fatima Setifi'
'Samia Benmansour'
'Mathieu Marchivie'
'Ga\"elle Dupouy'
'Smail Triki'
'Jean Sala-Pala'
'Jean-Yves Sala\"un'
'Carlos J. G\'omez-Garc\'ia'
'S\'ebastien Pillet'
'Claude Lecomte'
'Eliseo Ruiz'

_publ_section_title
;
Magnetic Bistability and Thermochromism in a Molecular CuII Chain
;
_journal_name_full 'Inorganic Chemistry'
_journal_page_first 1269
_journal_page_last 1271
_journal_paper_doi 10.1021/ic802292s
_journal_volume 48
_journal_year 2009
_chemical_compound_source 'synthesis as described'
_chemical_formula_moiety 'C26 H18 Cu N12 O3'
_chemical_formula_sum 'C26 H18 Cu N12 O3'
_chemical_formula_weight 610.06
_chemical_name_systematic
;
 ?
;
_space_group_IT_number 15
_symmetry_cell_setting monoclinic
_symmetry_Int_Tables_number 15
_symmetry_space_group_name_Hall '-I 2ya'
_symmetry_space_group_name_H-M 'I 1 2/a 1'
_atom_sites_solution_hydrogens geom
_atom_sites_solution_primary direct
_atom_sites_solution_secondary difmap
_audit_conform_dict_location ftp://ftp.iucr.org/pub/cif_core.dic
_audit_conform_dict_name cif_core.dic
_audit_conform_dict_version 2.3
_audit_creation_date 2008-06-06T17:25:52-00:00
_audit_creation_method 'WinGX routine CIF_UPDATE'
_cell_angle_alpha 90
_cell_angle_beta 91.839(4)
_cell_angle_gamma 90
_cell_formula_units_Z 4
_cell_length_a 10.1105(5)
_cell_length_b 11.8149(6)
_cell_length_c 24.9214(12)
_cell_measurement_temperature 100(2)
_cell_measurement_wavelength 0.71073
_cell_volume 2975.4(3)
_computing_cell_refinement
;
        CrysAlis RED, Oxford Diffraction Ltd.,
        Version 1.171.32.5 (release 08-05-2007 CrysAlis171 .NET)
        (compiled May  8 2007,13:10:02)
;
_computing_data_collection
;
        CrysAlis CCD, Oxford Diffraction Ltd.,
        Version 1.171.32.5 (release 08-05-2007 CrysAlis171 .NET)
        (compiled May  8 2007,13:10:02)
;
_computing_data_reduction
;
        CrysAlis RED, Oxford Diffraction Ltd.,
        Version 1.171.32.5 (release 08-05-2007 CrysAlis171 .NET)
        (compiled May  8 2007,13:10:02)
;
_computing_molecular_graphics 'Ortep-3 for Windows (Farrugia, 1997)'
_computing_publication_material 'WinGX publication routines (Farrugia, 1999)'
_computing_structure_refinement 'SHELXL-97 (Sheldrick, 1997)'
_computing_structure_solution 'SHELXS-86 (Sheldrick, 1986)'
_diffrn_ambient_temperature 100(2)
_diffrn_detector_area_resol_mean 8.4221
_diffrn_measured_fraction_theta_full 0.771
_diffrn_measured_fraction_theta_max 0.771
_diffrn_radiation_monochromator graphite
_diffrn_radiation_probe x-ray
_diffrn_radiation_type MoK\a
_diffrn_radiation_wavelength 0.71073
_diffrn_reflns_av_R_equivalents 0.0305
_diffrn_reflns_av_unetI/netI 0.0272
_diffrn_reflns_limit_h_max 10
_diffrn_reflns_limit_h_min -10
_diffrn_reflns_limit_k_max 14
_diffrn_reflns_limit_k_min -14
_diffrn_reflns_limit_l_max 30
_diffrn_reflns_limit_l_min -30
_diffrn_reflns_number 7620
_diffrn_reflns_theta_full 26.97
_diffrn_reflns_theta_max 26.97
_diffrn_reflns_theta_min 3.15
_exptl_absorpt_coefficient_mu 0.783
_exptl_absorpt_correction_type none
_exptl_crystal_colour yellow
_exptl_crystal_density_diffrn 1.362
_exptl_crystal_density_method 'not measured'
_exptl_crystal_description prism
_exptl_crystal_F_000 1244
_exptl_crystal_size_max 0.17
_exptl_crystal_size_mid 0.12
_exptl_crystal_size_min 0.12
_refine_diff_density_max 0.472
_refine_diff_density_min -0.325
_refine_diff_density_rms 0.064
_refine_ls_extinction_method none
_refine_ls_goodness_of_fit_ref 1.081
_refine_ls_hydrogen_treatment mixed
_refine_ls_matrix_type full
_refine_ls_number_parameters 225
_refine_ls_number_reflns 2497
_refine_ls_number_restraints 0
_refine_ls_restrained_S_all 1.081
_refine_ls_R_factor_all 0.0409
_refine_ls_R_factor_gt 0.0351
_refine_ls_shift/su_max 0
_refine_ls_shift/su_mean 0
_refine_ls_structure_factor_coef Fsqd
_refine_ls_weighting_details 'calc w=1/[\s^2^(Fo^2^)+(0.0499P)^2^+3.4480P] where P=(Fo^2^+2Fc^2^)/3'
_refine_ls_weighting_scheme calc
_refine_ls_wR_factor_gt 0.0874
_refine_ls_wR_factor_ref 0.0905
_reflns_number_gt 2223
_reflns_number_total 2497
_reflns_threshold_expression >2sigma(I)
_cod_data_source_file ic802292s_si_002_2.cif
_cod_data_source_block dc_100K
_cod_database_code 4301518

loop_
_symmetry_equiv_pos_as_xyz
'x, y, z'
'-x+1/2, y, -z'
'x+1/2, y+1/2, z+1/2'
'-x+1, y+1/2, -z+1/2'
'-x, -y, -z'
'x-1/2, -y, z'
'-x+1/2, -y+1/2, -z+1/2'
'x, -y+1/2, z+1/2'

loop_
_atom_site_label
_atom_site_type_symbol
_atom_site_fract_x
_atom_site_fract_y
_atom_site_fract_z
_atom_site_U_iso_or_equiv
_atom_site_adp_type
_atom_site_occupancy
_atom_site_symmetry_multiplicity
_atom_site_calc_flag
_atom_site_refinement_flags
_atom_site_disorder_assembly
_atom_site_disorder_group
Cu Cu 0.75 0.11899(3) 0.5 0.01449(15) Uani 1 2 d S . .
O1 O 0.63259(18) 0.44814(14) 0.28873(6) 0.0284(4) Uani 1 1 d . . .
O21 O 0.7739(12) 0.7570(5) 0.4974(5) 0.025(2) Uiso 0.25 1 d P . 1
O22 O 0.8220(9) 0.7526(7) 0.4877(3) 0.033(3) Uiso 0.25 1 d P . 2
N5 N 0.4663(2) 0.11284(18) 0.36465(8) 0.0245(5) Uani 1 1 d . . .
N2 N 0.55861(18) 0.10383(15) 0.54739(7) 0.0149(4) Uani 1 1 d . . .
N1 N 0.64444(18) -0.00381(15) 0.45934(7) 0.0131(4) Uani 1 1 d . . .
N6 N 0.5829(2) 0.21764(19) 0.20565(8) 0.0297(5) Uani 1 1 d . . .
N3 N 0.67871(19) 0.23729(16) 0.45018(7) 0.0192(4) Uani 1 1 d . . .
C1 C 0.6860(3) -0.05943(19) 0.41603(8) 0.0169(5) Uani 1 1 d . . .
C5 C 0.6556(2) 0.30719(19) 0.41917(8) 0.0200(5) Uani 1 1 d . A .
C3 C 0.5152(2) 0.1586(2) 0.59063(8) 0.0176(5) Uani 1 1 d . . .
C6 C 0.6299(3) 0.3942(2) 0.38184(9) 0.0269(6) Uani 1 1 d . . .
C8 C 0.6126(2) 0.3696(2) 0.32627(9) 0.0219(5) Uani 1 1 d . A .
C10 C 0.5138(2) 0.1818(2) 0.33892(8) 0.0186(5) Uani 1 1 d . A .
C11 C 0.5798(2) 0.2401(2) 0.25034(9) 0.0208(5) Uani 1 1 d . A .
C9 C 0.5717(2) 0.26556(19) 0.30632(8) 0.0184(5) Uani 1 1 d . . .
C12 C 0.7318(3) 0.5367(3) 0.29736(11) 0.0381(7) Uani 1 1 d . . .
C13 C 0.7840(3) 0.5637(3) 0.24293(13) 0.0444(9) Uani 1 1 d . . .
C4 C 0.4762(2) 0.02949(18) 0.52424(8) 0.0140(5) Uani 1 1 d . . .
C2 C 0.6079(2) -0.13842(19) 0.39010(9) 0.0182(5) Uani 1 1 d . . .
N42 N 0.5842(10) 0.5906(4) 0.4251(2) 0.0319(18) Uiso 0.479(14) 1 d P A 1
C71 C 0.5979(10) 0.5031(5) 0.4061(2) 0.0215(16) Uiso 0.479(14) 1 d P A 1
N41 N 0.6461(9) 0.5960(4) 0.41951(19) 0.0316(16) Uiso 0.521(14) 1 d P A 2
C72 C 0.6457(9) 0.5069(5) 0.4009(2) 0.0213(15) Uiso 0.521(14) 1 d P A 2
H12A H 0.804(3) 0.510(3) 0.3222(12) 0.045(9) Uiso 1 1 d . . .
H1 H 0.768(2) -0.0425(18) 0.4045(8) 0.003(5) Uiso 1 1 d . . .
H12B H 0.686(3) 0.602(3) 0.3139(12) 0.037(8) Uiso 1 1 d . . .
H2 H 0.641(3) -0.176(2) 0.3615(11) 0.029(7) Uiso 1 1 d . . .
H13A H 0.843(4) 0.623(3) 0.2464(14) 0.060(11) Uiso 1 1 d . . .
H13C H 0.832(4) 0.494(4) 0.2280(15) 0.079(13) Uiso 1 1 d . . .
H13B H 0.714(3) 0.588(3) 0.2176(12) 0.044(8) Uiso 1 1 d . . .
H3 H 0.572(2) 0.210(2) 0.6061(9) 0.017(6) Uiso 1 1 d . . .

loop_
_atom_site_aniso_label
_atom_site_aniso_U_11
_atom_site_aniso_U_22
_atom_site_aniso_U_33
_atom_site_aniso_U_23
_atom_site_aniso_U_13
_atom_site_aniso_U_12
Cu 0.0171(3) 0.0142(2) 0.0119(2) 0 -0.00324(14) 0
O1 0.0384(11) 0.0220(9) 0.0239(9) 0.0094(7) -0.0138(7) -0.0089(8)
N5 0.0229(13) 0.0305(12) 0.0201(10) 0.0028(9) -0.0012(9) -0.0052(9)
N2 0.0157(11) 0.0159(9) 0.0128(9) -0.0001(7) -0.0010(7) 0.0002(8)
N1 0.0120(11) 0.0147(9) 0.0125(8) -0.0004(7) -0.0007(7) 0.0031(8)
N6 0.0382(14) 0.0315(12) 0.0193(11) 0.0029(9) -0.0024(9) -0.0033(10)
N3 0.0233(12) 0.0187(10) 0.0153(9) -0.0039(8) -0.0045(8) 0.0006(8)
C1 0.0161(15) 0.0189(12) 0.0160(11) 0.0002(9) 0.0036(9) 0.0025(10)
C5 0.0257(15) 0.0184(12) 0.0155(11) -0.0037(9) -0.0034(9) 0.0008(10)
C3 0.0203(15) 0.0166(11) 0.0158(11) -0.0026(9) -0.0024(10) 0.0004(10)
C6 0.0432(18) 0.0167(12) 0.0200(12) 0.0023(9) -0.0103(11) 0.0034(11)
C8 0.0224(15) 0.0214(12) 0.0213(12) 0.0054(9) -0.0057(10) 0.0021(10)
C10 0.0164(14) 0.0242(13) 0.0150(11) -0.0031(9) -0.0039(9) 0.0001(10)
C11 0.0186(14) 0.0211(12) 0.0225(12) 0.0060(9) -0.0024(9) -0.0036(10)
C9 0.0174(13) 0.0223(12) 0.0153(10) 0.0033(9) -0.0020(9) -0.0004(10)
C12 0.049(2) 0.0265(15) 0.0379(16) 0.0102(13) -0.0182(14) -0.0156(14)
C13 0.040(2) 0.0432(19) 0.0488(18) 0.0243(15) -0.0174(15) -0.0177(17)
C4 0.0149(14) 0.0146(10) 0.0122(10) 0.0027(8) -0.0032(8) 0.0043(9)
C2 0.0206(15) 0.0205(12) 0.0137(11) -0.0031(9) 0.0008(9) 0.0040(10)

loop_
_atom_type_symbol
_atom_type_description
_atom_type_scat_dispersion_real
_atom_type_scat_dispersion_imag
_atom_type_scat_source
C C 0.0033 0.0016 'International Tables Vol C Tables 4.2.6.8 and 6.1.1.4'
H H 0 0 'International Tables Vol C Tables 4.2.6.8 and 6.1.1.4'
N N 0.0061 0.0033 'International Tables Vol C Tables 4.2.6.8 and 6.1.1.4'
O O 0.0106 0.006 'International Tables Vol C Tables 4.2.6.8 and 6.1.1.4'
Cu Cu 0.3201 1.2651 'International Tables Vol C Tables 4.2.6.8 and 6.1.1.4'

loop_
_geom_angle_atom_site_label_1
_geom_angle_atom_site_label_2
_geom_angle_atom_site_label_3
_geom_angle
_geom_angle_site_symmetry_1
_geom_angle_site_symmetry_3
_geom_angle_publ_flag
N3 Cu N3 90.73(10) 2_656 . ?
N3 Cu N1 168.06(7) 2_656 . ?
N3 Cu N1 90.93(7) . . ?
N3 Cu N1 90.93(7) 2_656 2_656 ?
N3 Cu N1 168.06(7) . 2_656 ?
N1 Cu N1 89.88(10) . 2_656 ?
N3 Cu N2 91.61(7) 2_656 . ?
N3 Cu N2 94.65(7) . . ?
N1 Cu N2 76.47(7) . . ?
N1 Cu N2 97.13(7) 2_656 . ?
N3 Cu N2 94.65(7) 2_656 2_656 ?
N3 Cu N2 91.61(7) . 2_656 ?
N1 Cu N2 97.13(7) . 2_656 ?
N1 Cu N2 76.47(7) 2_656 2_656 ?
N2 Cu N2 171.09(9) . 2_656 ?
C8 O1 C12 120.82(18) . . ?
C4 N2 C3 116.8(2) . . ?
C4 N2 Cu 110.71(14) . . ?
C3 N2 Cu 132.42(16) . . ?
C4 N1 C1 116.64(19) 5_656 . ?
C4 N1 Cu 118.43(14) 5_656 . ?
C1 N1 Cu 124.90(16) . . ?
C5 N3 Cu 170.3(2) . . ?
N1 C1 C2 121.4(2) . . ?
N3 C5 C6 178.6(3) . . ?
N2 C3 C2 121.4(2) . 5_656 ?
C5 C6 C8 120.7(2) . . ?
C5 C6 C72 116.6(3) . . ?
C8 C6 C72 121.8(3) . . ?
C5 C6 C71 114.1(3) . . ?
C8 C6 C71 124.1(3) . . ?
C72 C6 C71 20.2(3) . . ?
O1 C8 C9 114.5(2) . . ?
O1 C8 C6 121.6(2) . . ?
C9 C8 C6 123.9(2) . . ?
N5 C10 C9 178.9(2) . . ?
N6 C11 C9 177.9(3) . . ?
C8 C9 C10 122.5(2) . . ?
C8 C9 C11 120.7(2) . . ?
C10 C9 C11 116.7(2) . . ?
O1 C12 C13 106.1(2) . . ?
N2 C4 N1 125.71(19) . 5_656 ?
N2 C4 C4 116.6(2) . 5_656 ?
N1 C4 C4 117.7(2) 5_656 5_656 ?
C3 C2 C1 118.0(2) 5_656 . ?
N42 C71 C6 174.1(8) . . ?
N41 C72 C6 172.4(8) . . ?

loop_
_geom_bond_atom_site_label_1
_geom_bond_atom_site_label_2
_geom_bond_distance
_geom_bond_site_symmetry_2
_geom_bond_publ_flag
Cu N3 1.9893(19) 2_656 ?
Cu N3 1.9893(19) . ?
Cu N1 2.0497(18) . ?
Cu N1 2.0497(18) 2_656 ?
Cu N2 2.3060(18) . ?
Cu N2 2.3060(18) 2_656 ?
O1 C8 1.337(3) . ?
O1 C12 1.460(3) . ?
O21 O21 0.50(3) 2_656 ?
O22 O22 1.598(18) 2_656 ?
N5 C10 1.151(3) . ?
N2 C4 1.330(3) . ?
N2 C3 1.343(3) . ?
N1 C4 1.334(3) 5_656 ?
N1 C1 1.343(3) . ?
N6 C11 1.146(3) . ?
N3 C5 1.150(3) . ?
C1 C2 1.371(3) . ?
C5 C6 1.405(3) . ?
C3 C2 1.370(4) 5_656 ?
C6 C8 1.420(3) . ?
C6 C72 1.421(6) . ?
C6 C71 1.462(7) . ?
C8 C9 1.385(3) . ?
C10 C9 1.419(3) . ?
C11 C9 1.432(3) . ?
C12 C13 1.505(4) . ?
C4 N1 1.334(3) 5_656 ?
C4 C4 1.488(4) 5_656 ?
C2 C3 1.370(4) 5_656 ?
N42 C71 1.148(7) . ?
N41 C72 1.150(7) . ?
